data_1558795
loop_
_publ_author_name
'Badr, Ahmed M. A.'
'Barakat, Assem'
'Albering, J\"org H.'
'Sharaf, Mona M.'
'Ul-Haq, Zaheer'
'Soliman, Saied M.'

_publ_section_title
;
 Structure, Antimicrobial Activity, Hirshfeld Analysis, and Docking
 Studies of Three Silver(I) Complexes-Based Pyridine Ligands
;
_journal_issue 14
_journal_name_full 'Applied Sciences'
_journal_page_first 4853
_journal_paper_doi 10.3390/app10144853
_journal_volume 10
_journal_year 2020
_chemical_formula_moiety 'C15 H15 Ag3 N6 O12'
_chemical_formula_sum 'C15 H15 Ag3 N6 O12'
_chemical_formula_weight 794.94
_chemical_name_common '2-Hydroxy-Pyridine-silver nitrate'
_space_group_IT_number 14
_space_group_name_Hall '-P 2ybc'
_space_group_name_H-M_alt 'P 1 21/c 1'
_symmetry_cell_setting monoclinic
_symmetry_space_group_name_Hall '-P 2ybc'
_symmetry_space_group_name_H-M 'P 1 21/c 1'
_atom_sites_solution_hydrogens geom
_atom_sites_solution_primary direct
_atom_sites_solution_secondary difmap
_audit_creation_method SHELXL-97
_audit_update_record
;
2012-06-16 # Formatted by publCIF
;
_cell_angle_alpha 90.00
_cell_angle_beta 96.921(6)
_cell_angle_gamma 90.00
_cell_formula_units_Z 4
_cell_length_a 5.2255(14)
_cell_length_b 19.615(5)
_cell_length_c 20.516(6)
_cell_measurement_reflns_used 9818
_cell_measurement_temperature 100(2)
_cell_measurement_theta_max 28.3535
_cell_measurement_theta_min 2.9999
_cell_volume 2087.5(10)
_computing_cell_refinement 'Bruker APEX2'
_computing_data_collection 'Bruker APEX2'
_computing_data_reduction 'Bruker SAINT'
_computing_molecular_graphics 'DIAMOND 3.0'
_computing_publication_material 'Bruker SHELXTL'
_computing_structure_refinement 'SHELXL-97 (Sheldrick, 2008)'
_computing_structure_solution 'SHELXS-97 (Sheldrick, 2008)'
_diffrn_ambient_temperature 100(2)
_diffrn_measured_fraction_theta_full 0.987
_diffrn_measured_fraction_theta_max 0.987
_diffrn_measurement_device_type 'CCD area detector'
_diffrn_measurement_method 'phi and omega scans'
_diffrn_radiation_monochromator graphite
_diffrn_radiation_source 'fine-focus sealed tube'
_diffrn_radiation_type MoK\a
_diffrn_radiation_wavelength 0.71073
_diffrn_reflns_av_R_equivalents 0.0367
_diffrn_reflns_av_sigmaI/netI 0.0186
_diffrn_reflns_limit_h_max 6
_diffrn_reflns_limit_h_min -6
_diffrn_reflns_limit_k_max 23
_diffrn_reflns_limit_k_min -24
_diffrn_reflns_limit_l_max 25
_diffrn_reflns_limit_l_min -25
_diffrn_reflns_number 45621
_diffrn_reflns_theta_full 26.00
_diffrn_reflns_theta_max 26.00
_diffrn_reflns_theta_min 1.44
_exptl_absorpt_coefficient_mu 2.868
_exptl_absorpt_correction_T_max 0.6616
_exptl_absorpt_correction_T_min 0.4605
_exptl_absorpt_correction_type multi-scan
_exptl_absorpt_process_details 'SADABS (Sheldrick, 2008)'
_exptl_crystal_colour colourless
_exptl_crystal_density_diffrn 2.529
_exptl_crystal_density_method 'not measured'
_exptl_crystal_description block
_exptl_crystal_F_000 1536
_exptl_crystal_size_max 0.32
_exptl_crystal_size_mid 0.28
_exptl_crystal_size_min 0.16
_refine_diff_density_max 0.761
_refine_diff_density_min -0.702
_refine_diff_density_rms 0.094
_refine_ls_extinction_coef 0.00059(4)
_refine_ls_extinction_expression Fc^*^=kFc[1+0.001xFc^2^\l^3^/sin(2\q)]^-1/4^
_refine_ls_extinction_method SHELXL
_refine_ls_goodness_of_fit_ref 1.157
_refine_ls_hydrogen_treatment constr
_refine_ls_matrix_type full
_refine_ls_number_parameters 327
_refine_ls_number_reflns 4118
_refine_ls_number_restraints 0
_refine_ls_restrained_S_all 1.157
_refine_ls_R_factor_all 0.0475
_refine_ls_R_factor_gt 0.0337
_refine_ls_shift/su_max 0.001
_refine_ls_shift/su_mean 0.000
_refine_ls_structure_factor_coef Fsqd
_refine_ls_weighting_details 'calc w=1/[\s^2^(Fo^2^)+(0.0238P)^2^+16.5297P] where P=(Fo^2^+2Fc^2^)/3'
_refine_ls_weighting_scheme calc
_refine_ls_wR_factor_gt 0.0818
_refine_ls_wR_factor_ref 0.0949
_reflns_number_gt 2372
_reflns_number_total 4118
_reflns_threshold_expression >2sigma(I)
_cod_data_source_file CCDC-1062879.cif
_cod_data_source_block ja2009_147_0m
_cod_original_cell_volume 2087.6(10)
_cod_original_sg_symbol_H-M 'P 21/c'
_cod_database_code 1558795

loop_
_symmetry_equiv_pos_as_xyz
'x, y, z'
'-x, y+1/2, -z+1/2'
'-x, -y, -z'
'x, -y-1/2, z-1/2'

loop_
_atom_site_label
_atom_site_type_symbol
_atom_site_fract_x
_atom_site_fract_y
_atom_site_fract_z
_atom_site_U_iso_or_equiv
_atom_site_adp_type
_atom_site_occupancy
_atom_site_symmetry_multiplicity
_atom_site_calc_flag
_atom_site_refinement_flags
_atom_site_disorder_assembly
_atom_site_disorder_group
Ag1 Ag 0.22365(9) 0.17145(2) 0.42947(2) 0.01930(12) Uani 1 1 d . . .
Ag2 Ag 0.55689(10) 0.32834(2) 0.26280(2) 0.01941(13) Uani 1 1 d . . .
Ag3 Ag -0.10977(11) 0.32864(2) 0.59605(2) 0.02056(12) Uani 1 1 d . . .
N1 N 0.5321(10) 0.5573(2) 0.2909(2) 0.0152(12) Uani 1 1 d . . .
H1 H 0.4050 0.5579 0.3154 0.018 Uiso 1 1 calc R . .
N4 N 0.6786(10) 0.2147(2) 0.3656(2) 0.0167(12) Uani 1 1 d . . .
N2 N 0.1995(10) -0.0576(2) 0.4571(2) 0.0131(12) Uani 1 1 d . . .
H2B H 0.0703 -0.0583 0.4809 0.016 Uiso 1 1 calc R . .
N6 N 0.0136(11) 0.2146(2) 0.6989(2) 0.0174(13) Uani 1 1 d . . .
N3 N -0.1333(11) 0.5578(2) 0.6244(2) 0.0147(12) Uani 1 1 d . . .
H3B H -0.2611 0.5581 0.6487 0.018 Uiso 1 1 calc R . .
N5 N 0.3470(11) 0.2850(2) 0.5326(2) 0.0169(13) Uani 1 1 d . . .
O2 O 0.5049(8) 0.44220(18) 0.28813(17) 0.0175(10) Uani 1 1 d . . .
O1 O 0.1709(9) 0.05807(18) 0.45456(18) 0.0168(10) Uani 1 1 d . . .
O3 O -0.1630(9) 0.44224(19) 0.62108(17) 0.0152(10) Uani 1 1 d . . .
O6 O 0.4660(9) 0.2423(2) 0.3493(2) 0.0257(12) Uani 1 1 d . . .
O5 O 0.8774(10) 0.2359(2) 0.3443(2) 0.0360(13) Uani 1 1 d . . .
O4 O 0.6947(10) 0.16527(18) 0.40367(19) 0.0257(12) Uani 1 1 d . . .
O7 O 0.1327(10) 0.2575(2) 0.5161(2) 0.0285(13) Uani 1 1 d . . .
O8 O 0.3604(11) 0.3363(2) 0.5704(2) 0.0323(13) Uani 1 1 d . . .
O9 O -0.2003(10) 0.2431(2) 0.6829(2) 0.0240(12) Uani 1 1 d . . .
O10 O 0.0268(12) 0.1659(2) 0.7379(2) 0.0298(14) Uani 1 1 d . . .
O12 O 0.2116(11) 0.2360(2) 0.6782(3) 0.0376(14) Uani 1 1 d . . .
O11 O 0.5451(11) 0.2644(2) 0.5110(2) 0.0369(14) Uani 1 1 d . . .
C12 C 0.1680(12) 0.4970(3) 0.5687(3) 0.0155(14) Uani 1 1 d . . .
H12 H 0.2425 0.4556 0.5561 0.019 Uiso 1 1 calc R . .
C7 C 0.8345(12) 0.4968(3) 0.2352(3) 0.0146(14) Uani 1 1 d . . .
H7 H 0.9087 0.4555 0.2224 0.018 Uiso 1 1 calc R . .
C2 C 0.5017(12) 0.0021(3) 0.4021(2) 0.0141(15) Uani 1 1 d . . .
H2 H 0.5759 0.0436 0.3895 0.017 Uiso 1 1 calc R . .
C11 C -0.0488(12) 0.4959(3) 0.6050(2) 0.0143(14) Uani 1 1 d . . .
C15 C -0.0330(13) 0.6190(3) 0.6088(3) 0.0194(15) Uani 1 1 d . . .
H15 H -0.1004 0.6603 0.6239 0.023 Uiso 1 1 calc R . .
C5 C 0.2990(13) -0.1185(3) 0.4409(2) 0.0155(14) Uani 1 1 d . . .
H5A H 0.2283 -0.1597 0.4552 0.019 Uiso 1 1 calc R . .
C6 C 0.6188(12) 0.4953(3) 0.2716(3) 0.0148(14) Uani 1 1 d . . .
C1 C 0.2853(13) 0.0042(3) 0.4391(2) 0.0116(14) Uani 1 1 d . . .
C10 C 0.6330(13) 0.6182(3) 0.2739(3) 0.0185(16) Uani 1 1 d . . .
H10 H 0.5624 0.6596 0.2878 0.022 Uiso 1 1 calc R . .
C9 C 0.8310(12) 0.6200(3) 0.2378(3) 0.0180(14) Uani 1 1 d . . .
H9 H 0.8997 0.6622 0.2254 0.022 Uiso 1 1 calc R . .
C4 C 0.4985(13) -0.1207(3) 0.4045(3) 0.0183(15) Uani 1 1 d . . .
H4 H 0.5676 -0.1631 0.3925 0.022 Uiso 1 1 calc R . .
C14 C 0.1655(13) 0.6203(3) 0.5710(3) 0.0172(15) Uani 1 1 d . . .
H14 H 0.2331 0.6624 0.5579 0.021 Uiso 1 1 calc R . .
C8 C 0.9340(12) 0.5579(3) 0.2189(2) 0.0164(14) Uani 1 1 d . . .
H8 H 1.0764 0.5585 0.1942 0.020 Uiso 1 1 calc R . .
C13 C 0.2670(13) 0.5584(3) 0.5521(3) 0.0195(15) Uani 1 1 d . . .
H13 H 0.4086 0.5590 0.5270 0.023 Uiso 1 1 calc R . .
C3 C 0.6015(13) -0.0581(3) 0.3848(2) 0.0143(15) Uani 1 1 d . . .
H3 H 0.7416 -0.0584 0.3593 0.017 Uiso 1 1 calc R . .

loop_
_atom_site_aniso_label
_atom_site_aniso_U_11
_atom_site_aniso_U_22
_atom_site_aniso_U_33
_atom_site_aniso_U_23
_atom_site_aniso_U_13
_atom_site_aniso_U_12
Ag1 0.0185(3) 0.0123(2) 0.0279(2) 0.00330(16) 0.00580(19) -0.00113(17)
Ag2 0.0184(3) 0.0126(2) 0.0279(2) -0.00057(17) 0.0051(2) -0.00006(19)
Ag3 0.0182(3) 0.0130(2) 0.0311(2) -0.00194(19) 0.0052(2) 0.0000(2)
N1 0.017(3) 0.010(2) 0.019(2) 0.0033(18) 0.005(2) -0.0032(19)
N4 0.015(3) 0.010(2) 0.025(2) -0.0060(18) 0.003(2) -0.003(2)
N2 0.014(3) 0.010(2) 0.014(2) -0.0004(18) 0.001(2) 0.001(2)
N6 0.016(3) 0.020(2) 0.016(2) -0.0030(19) 0.001(2) -0.001(2)
N3 0.017(3) 0.019(2) 0.0081(19) -0.0003(19) 0.001(2) -0.003(2)
N5 0.017(3) 0.008(2) 0.024(2) 0.0046(19) -0.003(2) 0.004(2)
O2 0.020(2) 0.0127(17) 0.0197(18) -0.0009(15) 0.0031(17) -0.0024(17)
O1 0.019(2) 0.0114(18) 0.0205(18) 0.0004(16) 0.0053(18) 0.0012(18)
O3 0.021(3) 0.0101(18) 0.0144(17) -0.0022(15) 0.0018(17) -0.0033(18)
O6 0.022(2) 0.022(2) 0.031(2) -0.0026(18) -0.004(2) 0.006(2)
O5 0.035(3) 0.023(2) 0.057(3) -0.015(2) 0.035(2) -0.014(2)
O4 0.047(3) 0.0095(18) 0.0195(19) 0.0074(16) -0.002(2) 0.0127(19)
O7 0.021(3) 0.020(2) 0.041(3) 0.004(2) -0.011(2) -0.007(2)
O8 0.039(3) 0.016(2) 0.040(2) -0.003(2) 0.001(2) -0.007(2)
O9 0.020(3) 0.023(2) 0.027(2) -0.0039(19) -0.006(2) 0.004(2)
O10 0.043(3) 0.023(2) 0.022(2) -0.0019(18) -0.003(2) -0.004(2)
O12 0.034(3) 0.016(2) 0.068(3) -0.013(2) 0.028(3) -0.010(2)
O11 0.034(3) 0.028(2) 0.055(3) 0.019(2) 0.028(3) 0.013(2)
C12 0.012(3) 0.012(2) 0.022(3) -0.001(2) -0.001(2) 0.000(2)
C7 0.017(3) 0.012(2) 0.014(2) 0.003(2) -0.002(2) 0.001(2)
C2 0.014(3) 0.023(3) 0.004(2) 0.002(2) -0.002(2) -0.003(3)
C11 0.016(3) 0.018(3) 0.007(2) 0.000(2) -0.007(2) -0.001(2)
C15 0.022(3) 0.016(3) 0.020(3) 0.000(2) -0.001(2) -0.003(3)
C5 0.021(3) 0.013(3) 0.012(2) 0.000(2) -0.003(2) -0.002(3)
C6 0.016(3) 0.014(3) 0.013(2) 0.004(2) -0.005(2) -0.005(2)
C1 0.015(3) 0.011(2) 0.008(2) 0.003(2) -0.001(2) -0.002(2)
C10 0.020(4) 0.018(3) 0.015(3) 0.003(2) -0.004(3) -0.001(3)
C9 0.018(3) 0.022(3) 0.014(2) 0.003(2) -0.003(2) -0.006(3)
C4 0.020(3) 0.011(3) 0.023(3) -0.002(2) -0.002(3) 0.004(3)
C14 0.018(3) 0.017(3) 0.017(3) 0.001(2) 0.004(3) -0.010(3)
C8 0.017(3) 0.024(3) 0.008(2) 0.001(2) -0.001(2) -0.004(3)
C13 0.012(3) 0.028(3) 0.018(3) 0.001(3) -0.001(2) -0.003(3)
C3 0.019(4) 0.021(3) 0.003(2) 0.004(2) 0.001(2) 0.003(3)

loop_
_atom_type_symbol
_atom_type_description
_atom_type_scat_dispersion_real
_atom_type_scat_dispersion_imag
_atom_type_scat_source
C C 0.0033 0.0016 'International Tables Vol C Tables 4.2.6.8 and 6.1.1.4'
H H 0.0000 0.0000 'International Tables Vol C Tables 4.2.6.8 and 6.1.1.4'
N N 0.0061 0.0033 'International Tables Vol C Tables 4.2.6.8 and 6.1.1.4'
O O 0.0106 0.0060 'International Tables Vol C Tables 4.2.6.8 and 6.1.1.4'
Ag Ag -0.8971 1.1015 'International Tables Vol C Tables 4.2.6.8 and 6.1.1.4'

loop_
_geom_angle_atom_site_label_1
_geom_angle_atom_site_label_2
_geom_angle_atom_site_label_3
_geom_angle
_geom_angle_site_symmetry_1
_geom_angle_site_symmetry_3
_geom_angle_publ_flag
O1 Ag1 O7 116.58(14) . . ?
O1 Ag1 O4 98.22(14) . . ?
O7 Ag1 O4 116.01(15) . . ?
O1 Ag1 O6 137.55(14) . . ?
O7 Ag1 O6 103.57(15) . . ?
O4 Ag1 O6 49.12(13) . . ?
O2 Ag2 O6 116.61(13) . . ?
O2 Ag2 O10 98.21(15) . 4_665 ?
O6 Ag2 O10 115.62(14) . 4_665 ?
O3 Ag3 O9 116.42(14) . . ?
O3 Ag3 O8 97.59(15) . . ?
O9 Ag3 O8 116.45(15) . . ?
O3 Ag3 O7 137.69(15) . . ?
O9 Ag3 O7 103.56(15) . . ?
O8 Ag3 O7 49.70(14) . . ?
C10 N1 C6 123.4(5) . . ?
C10 N1 H1 118.3 . . ?
C6 N1 H1 118.3 . . ?
O4 N4 O6 120.0(5) . . ?
O4 N4 O5 119.0(5) . . ?
O6 N4 O5 121.0(5) . . ?
C1 N2 C5 124.7(5) . . ?
C1 N2 H2B 117.6 . . ?
C5 N2 H2B 117.6 . . ?
O12 N6 O10 119.8(6) . . ?
O12 N6 O9 120.9(5) . . ?
O10 N6 O9 119.2(6) . . ?
C15 N3 C11 124.5(5) . . ?
C15 N3 H3B 117.7 . . ?
C11 N3 H3B 117.7 . . ?
O11 N5 O7 121.4(5) . . ?
O11 N5 O8 119.3(6) . . ?
O7 N5 O8 119.2(6) . . ?
C6 O2 Ag2 131.4(4) . . ?
C1 O1 Ag1 132.3(4) . . ?
C11 O3 Ag3 131.8(4) . . ?
N4 O6 Ag2 104.0(3) . . ?
N4 O6 Ag1 94.8(3) . . ?
Ag2 O6 Ag1 161.2(2) . . ?
N4 O4 Ag1 95.6(4) . . ?
N5 O7 Ag1 103.8(4) . . ?
N5 O7 Ag3 95.0(3) . . ?
Ag1 O7 Ag3 161.2(2) . . ?
N5 O8 Ag3 95.4(4) . . ?
N6 O9 Ag3 104.0(4) . . ?
N6 O10 Ag2 96.5(4) . 4_466 ?
C13 C12 C11 119.3(5) . . ?
C13 C12 H12 120.3 . . ?
C11 C12 H12 120.3 . . ?
C8 C7 C6 119.8(5) . . ?
C8 C7 H7 120.1 . . ?
C6 C7 H7 120.1 . . ?
C3 C2 C1 121.0(5) . . ?
C3 C2 H2 119.5 . . ?
C1 C2 H2 119.5 . . ?
O3 C11 N3 118.7(5) . . ?
O3 C11 C12 125.0(5) . . ?
N3 C11 C12 116.2(5) . . ?
N3 C15 C14 119.2(5) . . ?
N3 C15 H15 120.4 . . ?
C14 C15 H15 120.4 . . ?
C4 C5 N2 120.3(5) . . ?
C4 C5 H5A 119.8 . . ?
N2 C5 H5A 119.8 . . ?
O2 C6 N1 118.0(5) . . ?
O2 C6 C7 125.8(5) . . ?
N1 C6 C7 116.2(5) . . ?
O1 C1 N2 119.6(6) . . ?
O1 C1 C2 125.3(5) . . ?
N2 C1 C2 115.1(5) . . ?
C9 C10 N1 120.7(6) . . ?
C9 C10 H10 119.7 . . ?
N1 C10 H10 119.7 . . ?
C10 C9 C8 118.3(5) . . ?
C10 C9 H9 120.8 . . ?
C8 C9 H9 120.8 . . ?
C5 C4 C3 118.2(5) . . ?
C5 C4 H4 120.9 . . ?
C3 C4 H4 120.9 . . ?
C15 C14 C13 118.7(6) . . ?
C15 C14 H14 120.7 . . ?
C13 C14 H14 120.7 . . ?
C7 C8 C9 121.6(6) . . ?
C7 C8 H8 119.2 . . ?
C9 C8 H8 119.2 . . ?
C12 C13 C14 121.8(6) . . ?
C12 C13 H13 119.1 . . ?
C14 C13 H13 119.1 . . ?
C2 C3 C4 120.6(6) . . ?
C2 C3 H3 119.7 . . ?
C4 C3 H3 119.7 . . ?

loop_
_geom_bond_atom_site_label_1
_geom_bond_atom_site_label_2
_geom_bond_distance
_geom_bond_site_symmetry_2
_geom_bond_publ_flag
Ag1 O1 2.307(4) . ?
Ag1 O7 2.537(5) . ?
Ag1 O4 2.582(5) . ?
Ag1 O6 2.597(5) . ?
Ag2 O2 2.316(4) . ?
Ag2 O6 2.535(4) . ?
Ag2 O10 2.570(6) 4_665 ?
Ag3 O3 2.311(4) . ?
Ag3 O9 2.533(4) . ?
Ag3 O8 2.578(6) . ?
Ag3 O7 2.597(5) . ?
N1 C10 1.367(7) . ?
N1 C6 1.373(7) . ?
N1 H1 0.8800 . ?
N4 O4 1.241(6) . ?
N4 O6 1.245(7) . ?
N4 O5 1.246(7) . ?
N2 C1 1.358(7) . ?
N2 C5 1.360(7) . ?
N2 H2B 0.8800 . ?
N6 O12 1.237(8) . ?
N6 O10 1.244(6) . ?
N6 O9 1.257(7) . ?
N3 C15 1.365(7) . ?
N3 C11 1.367(7) . ?
N3 H3B 0.8800 . ?
N5 O11 1.241(8) . ?
N5 O7 1.252(7) . ?
N5 O8 1.269(6) . ?
O2 C6 1.265(7) . ?
O1 C1 1.273(7) . ?
O3 C11 1.273(7) . ?
O10 Ag2 2.570(6) 4_466 ?
C12 C13 1.370(8) . ?
C12 C11 1.430(8) . ?
C12 H12 0.9500 . ?
C7 C8 1.364(8) . ?
C7 C6 1.426(9) . ?
C7 H7 0.9500 . ?
C2 C3 1.355(8) . ?
C2 C1 1.437(9) . ?
C2 H2 0.9500 . ?
C15 C14 1.368(9) . ?
C15 H15 0.9500 . ?
C5 C4 1.354(9) . ?
C5 H5A 0.9500 . ?
C10 C9 1.344(9) . ?
C10 H10 0.9500 . ?
C9 C8 1.405(8) . ?
C9 H9 0.9500 . ?
C4 C3 1.420(8) . ?
C4 H4 0.9500 . ?
C14 C13 1.398(9) . ?
C14 H14 0.9500 . ?
C8 H8 0.9500 . ?
C13 H13 0.9500 . ?
C3 H3 0.9500 . ?

loop_
_geom_torsion_atom_site_label_1
_geom_torsion_atom_site_label_2
_geom_torsion_atom_site_label_3
_geom_torsion_atom_site_label_4
_geom_torsion
_geom_torsion_site_symmetry_1
_geom_torsion_site_symmetry_2
_geom_torsion_site_symmetry_3
_geom_torsion_site_symmetry_4
_geom_torsion_publ_flag
O6 Ag2 O2 C6 148.6(4) . . . . ?
O10 Ag2 O2 C6 24.5(5) 4_665 . . . ?
O7 Ag1 O1 C1 -147.6(5) . . . . ?
O4 Ag1 O1 C1 -23.0(5) . . . . ?
O6 Ag1 O1 C1 11.7(6) . . . . ?
O9 Ag3 O3 C11 148.1(4) . . . . ?
O8 Ag3 O3 C11 23.4(5) . . . . ?
O7 Ag3 O3 C11 -11.2(6) . . . . ?
O4 N4 O6 Ag2 -173.7(4) . . . . ?
O5 N4 O6 Ag2 6.5(5) . . . . ?
O4 N4 O6 Ag1 6.6(5) . . . . ?
O5 N4 O6 Ag1 -173.2(4) . . . . ?
O2 Ag2 O6 N4 -115.7(3) . . . . ?
O10 Ag2 O6 N4 -1.1(4) 4_665 . . . ?
O2 Ag2 O6 Ag1 63.3(6) . . . . ?
O10 Ag2 O6 Ag1 178.0(5) 4_665 . . . ?
O1 Ag1 O6 N4 -51.9(4) . . . . ?
O7 Ag1 O6 N4 109.2(3) . . . . ?
O4 Ag1 O6 N4 -3.6(3) . . . . ?
O1 Ag1 O6 Ag2 129.1(5) . . . . ?
O7 Ag1 O6 Ag2 -69.9(6) . . . . ?
O4 Ag1 O6 Ag2 177.3(6) . . . . ?
O6 N4 O4 Ag1 -6.6(5) . . . . ?
O5 N4 O4 Ag1 173.2(4) . . . . ?
O1 Ag1 O4 N4 153.1(3) . . . . ?
O7 Ag1 O4 N4 -81.9(3) . . . . ?
O6 Ag1 O4 N4 3.6(3) . . . . ?
O11 N5 O7 Ag1 -5.7(6) . . . . ?
O8 N5 O7 Ag1 172.1(4) . . . . ?
O11 N5 O7 Ag3 174.2(4) . . . . ?
O8 N5 O7 Ag3 -8.1(5) . . . . ?
O1 Ag1 O7 N5 115.6(3) . . . . ?
O4 Ag1 O7 N5 0.7(4) . . . . ?
O6 Ag1 O7 N5 -50.2(3) . . . . ?
O1 Ag1 O7 Ag3 -63.9(6) . . . . ?
O4 Ag1 O7 Ag3 -178.8(5) . . . . ?
O6 Ag1 O7 Ag3 130.3(6) . . . . ?
O3 Ag3 O7 N5 52.1(4) . . . . ?
O9 Ag3 O7 N5 -108.8(3) . . . . ?
O8 Ag3 O7 N5 4.5(3) . . . . ?
O3 Ag3 O7 Ag1 -128.4(5) . . . . ?
O9 Ag3 O7 Ag1 70.7(6) . . . . ?
O8 Ag3 O7 Ag1 -176.0(7) . . . . ?
O11 N5 O8 Ag3 -174.1(4) . . . . ?
O7 N5 O8 Ag3 8.1(5) . . . . ?
O3 Ag3 O8 N5 -154.4(3) . . . . ?
O9 Ag3 O8 N5 81.0(3) . . . . ?
O7 Ag3 O8 N5 -4.5(3) . . . . ?
O12 N6 O9 Ag3 7.9(6) . . . . ?
O10 N6 O9 Ag3 -174.8(4) . . . . ?
O3 Ag3 O9 N6 -116.6(3) . . . . ?
O8 Ag3 O9 N6 -2.3(4) . . . . ?
O7 Ag3 O9 N6 49.1(3) . . . . ?
O12 N6 O10 Ag2 172.5(4) . . . 4_466 ?
O9 N6 O10 Ag2 -4.8(5) . . . 4_466 ?
Ag3 O3 C11 N3 176.2(3) . . . . ?
Ag3 O3 C11 C12 -5.0(8) . . . . ?
C15 N3 C11 O3 -177.9(5) . . . . ?
C15 N3 C11 C12 3.2(8) . . . . ?
C13 C12 C11 O3 177.3(5) . . . . ?
C13 C12 C11 N3 -3.9(7) . . . . ?
C11 N3 C15 C14 0.1(8) . . . . ?
C1 N2 C5 C4 0.2(9) . . . . ?
Ag2 O2 C6 N1 175.4(3) . . . . ?
Ag2 O2 C6 C7 -5.6(8) . . . . ?
C10 N1 C6 O2 -177.4(5) . . . . ?
C10 N1 C6 C7 3.5(8) . . . . ?
C8 C7 C6 O2 177.9(5) . . . . ?
C8 C7 C6 N1 -3.1(8) . . . . ?
Ag1 O1 C1 N2 -174.9(3) . . . . ?
Ag1 O1 C1 C2 3.8(8) . . . . ?
C5 N2 C1 O1 177.0(5) . . . . ?
C5 N2 C1 C2 -1.9(8) . . . . ?
C3 C2 C1 O1 -176.2(5) . . . . ?
C3 C2 C1 N2 2.6(8) . . . . ?
C6 N1 C10 C9 -1.5(8) . . . . ?
N1 C10 C9 C8 -1.0(8) . . . . ?
N2 C5 C4 C3 0.9(8) . . . . ?
N3 C15 C14 C13 -2.8(8) . . . . ?
C6 C7 C8 C9 0.8(8) . . . . ?
C10 C9 C8 C7 1.3(8) . . . . ?
C11 C12 C13 C14 1.4(9) . . . . ?
C15 C14 C13 C12 2.0(9) . . . . ?
C1 C2 C3 C4 -1.7(8) . . . . ?
C5 C4 C3 C2 -0.1(8) . . . . ?
